data_4511994
loop_
_publ_author_name
'Capozzi, Maria Annunziata M.'
'Capitelli, Francesco'
'Cardellicchio, Cosimo'

_publ_section_title
;
 Structural Motifs in Enantiopure Halogenated Aryl Benzyl Sulfoxides:
 Effect of Fluorine Substitution
;
_journal_issue 11
_journal_name_full 'Crystal Growth &amp; Design'
_journal_page_first 5442
_journal_paper_doi 10.1021/cg5006117
_journal_volume 14
_journal_year 2014
_chemical_formula_moiety 'C13 H5 Cl2 F5 O S'
_chemical_formula_sum 'C13 H5 Cl2 F5 O S'
_chemical_formula_weight 375.13
_chemical_name_systematic
;
 ?
;
_space_group_IT_number 19
_symmetry_cell_setting orthorhombic
_symmetry_space_group_name_Hall 'P 2ac 2ab'
_symmetry_space_group_name_H-M 'P 21 21 21'
_atom_sites_solution_hydrogens geom
_atom_sites_solution_primary direct
_atom_sites_solution_secondary difmap
_audit_creation_method SHELXL-97
_cell_angle_alpha 90.00
_cell_angle_beta 90.00
_cell_angle_gamma 90.00
_cell_formula_units_Z 4
_cell_length_a 7.7200(5)
_cell_length_b 12.5368(9)
_cell_length_c 15.0423(6)
_cell_measurement_reflns_used 313
_cell_measurement_temperature 293(2)
_cell_measurement_theta_max 27.45
_cell_measurement_theta_min 5.00
_cell_volume 1455.86(15)
_computing_cell_refinement 'EVALCCD (Duisenberg et al., 2003)'
_computing_data_collection 'Collect (Nonius, 1998)'
_computing_data_reduction 'EVALCCD (Duisenberg et al., 2003)'
_computing_molecular_graphics 'DIAMOND 2.1e (1998-2001 Crystal Impact GbR)'
_computing_publication_material 'SHELXL-97 (Sheldrick, 1997)'
_computing_structure_refinement 'SHELXL-97 (Sheldrick, 1997)'
_computing_structure_solution 'SIR97 (Altomare et al. 1999)'
_diffrn_ambient_temperature 293(2)
_diffrn_measured_fraction_theta_full 0.990
_diffrn_measured_fraction_theta_max 0.990
_diffrn_radiation_monochromator graphite
_diffrn_radiation_source 'fine-focus sealed tube'
_diffrn_radiation_type MoK\a
_diffrn_radiation_wavelength 0.71073
_diffrn_reflns_av_R_equivalents 0.0470
_diffrn_reflns_av_sigmaI/netI 0.0403
_diffrn_reflns_limit_h_max 9
_diffrn_reflns_limit_h_min -10
_diffrn_reflns_limit_k_max 16
_diffrn_reflns_limit_k_min -16
_diffrn_reflns_limit_l_max 17
_diffrn_reflns_limit_l_min -19
_diffrn_reflns_number 13624
_diffrn_reflns_theta_full 27.53
_diffrn_reflns_theta_max 27.53
_diffrn_reflns_theta_min 5.06
_exptl_absorpt_coefficient_mu 0.640
_exptl_absorpt_correction_T_max 0.9101
_exptl_absorpt_correction_T_min 0.8069
_exptl_absorpt_correction_type multi-scan
_exptl_absorpt_process_details SADABS
_exptl_crystal_colour colourless
_exptl_crystal_density_diffrn 1.711
_exptl_crystal_density_method 'not measured'
_exptl_crystal_description irregular
_exptl_crystal_F_000 744
_exptl_crystal_size_max 0.35
_exptl_crystal_size_mid 0.15
_exptl_crystal_size_min 0.15
_refine_diff_density_max 0.213
_refine_diff_density_min -0.371
_refine_diff_density_rms 0.052
_refine_ls_abs_structure_details 'Flack H D (1983), Acta Cryst. A39, 876-881'
_refine_ls_abs_structure_Flack 0.00(8)
_refine_ls_extinction_method none
_refine_ls_goodness_of_fit_ref 1.064
_refine_ls_hydrogen_treatment mixed
_refine_ls_matrix_type full
_refine_ls_number_parameters 199
_refine_ls_number_reflns 3314
_refine_ls_number_restraints 0
_refine_ls_restrained_S_all 1.064
_refine_ls_R_factor_all 0.0691
_refine_ls_R_factor_gt 0.0418
_refine_ls_shift/su_max 0.000
_refine_ls_shift/su_mean 0.000
_refine_ls_structure_factor_coef Fsqd
_refine_ls_weighting_details 'calc w=1/[\s^2^(Fo^2^)+(0.0388P)^2^+0.3757P] where P=(Fo^2^+2Fc^2^)/3'
_refine_ls_weighting_scheme calc
_refine_ls_wR_factor_gt 0.0894
_refine_ls_wR_factor_ref 0.1006
_reflns_number_gt 2419
_reflns_number_total 3314
_reflns_threshold_expression >2sigma(I)
_cod_data_source_file cg5006117_si_002.cif
_cod_data_source_block sdl3
_cod_depositor_comments
;
The following automatic conversions were performed:

'_symmetry_cell_setting' value 'Orthorhombic' changed to
'orthorhombic' according to
/home/saulius/struct/COD-crude-data--automatic-downloads/rss-feeds/ACS/lib/dictionaries/cif_core.dic
dictionary named 'cif_core.dic' version 2.4.2 from 2011-04-26.

Automatic conversion script
Id: cif_fix_values 2281 2013-09-26 08:29:07Z andrius 

 Adding full bibliography for 4511993--4511994.cif.
;
_cod_original_sg_symbol_H-M P212121
_cod_database_code 4511994

loop_
_symmetry_equiv_pos_as_xyz
'x, y, z'
'-x+1/2, -y, z+1/2'
'x+1/2, -y+1/2, -z'
'-x, y+1/2, -z+1/2'

loop_
_atom_site_label
_atom_site_type_symbol
_atom_site_fract_x
_atom_site_fract_y
_atom_site_fract_z
_atom_site_U_iso_or_equiv
_atom_site_adp_type
_atom_site_occupancy
_atom_site_symmetry_multiplicity
_atom_site_calc_flag
_atom_site_refinement_flags
S1 S 0.73189(10) 0.73212(7) 0.90464(6) 0.0627(2) Uani 1 1 d .
Cl1 Cl 0.85460(11) 0.69022(10) 0.70412(8) 0.0928(4) Uani 1 1 d .
Cl2 Cl 0.22353(13) 0.79391(8) 0.58190(6) 0.0837(3) Uani 1 1 d .
O1 O 0.6354(3) 0.77038(19) 0.98391(13) 0.0735(7) Uani 1 1 d .
F1 F 0.4548(3) 0.52205(16) 0.79216(12) 0.0730(5) Uani 1 1 d .
F2 F 0.1363(3) 0.46793(19) 0.84704(15) 0.0929(7) Uani 1 1 d .
F3 F 0.0654(3) 0.45547(18) 1.02376(17) 0.0920(7) Uani 1 1 d .
F4 F 0.3155(3) 0.4975(2) 1.14486(13) 0.0950(7) Uani 1 1 d .
F5 F 0.6344(3) 0.55677(17) 1.09043(14) 0.0867(6) Uani 1 1 d .
C1 C 0.5877(3) 0.7470(2) 0.81173(17) 0.0471(6) Uani 1 1 d .
C2 C 0.6431(4) 0.7314(2) 0.72446(19) 0.0535(7) Uani 1 1 d .
C3 C 0.5327(4) 0.7448(3) 0.65381(19) 0.0585(8) Uani 1 1 d .
H3 H 0.5703 0.7337 0.5958 0.070 Uiso 1 1 calc R
C4 C 0.3635(4) 0.7753(2) 0.67143(19) 0.0542(7) Uani 1 1 d .
C5 C 0.3061(4) 0.7924(2) 0.7567(2) 0.0578(7) Uani 1 1 d .
H5 H 0.1923 0.8135 0.7670 0.069 Uiso 1 1 calc R
C6 C 0.4189(4) 0.7780(2) 0.82685(19) 0.0526(7) Uani 1 1 d .
H6 H 0.3807 0.7893 0.8847 0.063 Uiso 1 1 calc R
C7 C 0.7265(4) 0.5843(3) 0.9102(3) 0.0654(8) Uani 1 1 d .
H7A H 0.7532 0.5551 0.8521 0.078 Uiso 1 1 calc R
H7B H 0.8145 0.5597 0.9514 0.078 Uiso 1 1 calc R
C8 C 0.5547(4) 0.5448(2) 0.9394(2) 0.0520(7) Uani 1 1 d .
C9 C 0.4229(4) 0.5189(2) 0.8802(2) 0.0522(7) Uani 1 1 d .
C10 C 0.2602(4) 0.4896(2) 0.9074(2) 0.0599(7) Uani 1 1 d .
C11 C 0.2243(4) 0.4825(2) 0.9961(2) 0.0625(8) Uani 1 1 d .
C12 C 0.3514(5) 0.5042(3) 1.0574(2) 0.0612(8) Uani 1 1 d .
C13 C 0.5126(4) 0.5357(2) 1.0293(2) 0.0575(8) Uani 1 1 d .

loop_
_atom_site_aniso_label
_atom_site_aniso_U_11
_atom_site_aniso_U_22
_atom_site_aniso_U_33
_atom_site_aniso_U_23
_atom_site_aniso_U_13
_atom_site_aniso_U_12
S1 0.0574(4) 0.0660(5) 0.0647(5) 0.0031(4) -0.0128(4) -0.0180(4)
Cl1 0.0522(4) 0.1241(9) 0.1021(7) -0.0098(6) 0.0265(5) 0.0029(5)
Cl2 0.0935(6) 0.0901(6) 0.0674(5) 0.0095(5) -0.0273(5) -0.0092(5)
O1 0.0977(18) 0.0714(15) 0.0516(12) -0.0083(11) -0.0100(12) -0.0118(14)
F1 0.0933(15) 0.0701(12) 0.0557(10) -0.0084(9) -0.0010(10) -0.0105(11)
F2 0.0813(14) 0.0993(16) 0.0981(15) 0.0089(13) -0.0366(14) -0.0344(12)
F3 0.0595(12) 0.0990(17) 0.1174(18) 0.0276(14) 0.0087(12) -0.0120(11)
F4 0.1129(18) 0.1112(17) 0.0610(12) 0.0149(11) 0.0139(12) -0.0067(15)
F5 0.0897(14) 0.0996(15) 0.0708(13) 0.0156(11) -0.0321(12) -0.0211(12)
C1 0.0463(14) 0.0465(15) 0.0485(15) -0.0034(12) 0.0028(11) -0.0089(12)
C2 0.0479(14) 0.0560(17) 0.0568(16) -0.0042(14) 0.0108(13) -0.0075(14)
C3 0.072(2) 0.0612(19) 0.0420(15) -0.0046(14) 0.0104(14) -0.0091(15)
C4 0.0607(17) 0.0515(16) 0.0503(15) 0.0025(13) -0.0070(14) -0.0076(14)
C5 0.0469(16) 0.0620(18) 0.0644(18) -0.0021(15) 0.0034(13) 0.0022(13)
C6 0.0548(15) 0.0561(17) 0.0468(15) -0.0063(14) 0.0095(12) 0.0001(14)
C7 0.0468(16) 0.0697(19) 0.080(2) 0.0129(17) -0.0052(16) 0.0035(15)
C8 0.0497(16) 0.0443(16) 0.0619(18) 0.0021(13) -0.0048(14) 0.0016(13)
C9 0.0626(18) 0.0424(15) 0.0517(17) -0.0016(13) -0.0050(14) -0.0018(13)
C10 0.0592(18) 0.0523(16) 0.0682(19) 0.0023(15) -0.0132(17) -0.0058(14)
C11 0.0503(17) 0.0507(17) 0.086(2) 0.0115(16) 0.0060(17) -0.0033(14)
C12 0.071(2) 0.0541(18) 0.0589(18) 0.0066(14) 0.0012(17) 0.0013(16)
C13 0.0628(19) 0.0526(18) 0.0570(18) 0.0046(14) -0.0170(16) -0.0008(14)

loop_
_atom_type_symbol
_atom_type_description
_atom_type_scat_dispersion_real
_atom_type_scat_dispersion_imag
_atom_type_scat_source
C C 0.0033 0.0016 'International Tables Vol C Tables 4.2.6.8 and 6.1.1.4'
H H 0.0000 0.0000 'International Tables Vol C Tables 4.2.6.8 and 6.1.1.4'
Cl Cl 0.1484 0.1585 'International Tables Vol C Tables 4.2.6.8 and 6.1.1.4'
F F 0.0171 0.0103 'International Tables Vol C Tables 4.2.6.8 and 6.1.1.4'
O O 0.0106 0.0060 'International Tables Vol C Tables 4.2.6.8 and 6.1.1.4'
S S 0.1246 0.1234 'International Tables Vol C Tables 4.2.6.8 and 6.1.1.4'

loop_
_geom_angle_atom_site_label_1
_geom_angle_atom_site_label_2
_geom_angle_atom_site_label_3
_geom_angle
O1 S1 C1 106.28(13)
O1 S1 C7 105.97(15)
C1 S1 C7 97.19(14)
C6 C1 C2 119.0(3)
C6 C1 S1 119.1(2)
C2 C1 S1 121.9(2)
C3 C2 C1 121.4(3)
C3 C2 Cl1 118.9(2)
C1 C2 Cl1 119.7(2)
C2 C3 C4 118.1(3)
C2 C3 H3 121.0
C4 C3 H3 121.0
C5 C4 C3 121.7(3)
C5 C4 Cl2 120.0(2)
C3 C4 Cl2 118.2(2)
C4 C5 C6 119.3(3)
C4 C5 H5 120.3
C6 C5 H5 120.3
C1 C6 C5 120.5(3)
C1 C6 H6 119.8
C5 C6 H6 119.8
C8 C7 S1 111.5(2)
C8 C7 H7A 109.3
S1 C7 H7A 109.3
C8 C7 H7B 109.3
S1 C7 H7B 109.3
H7A C7 H7B 108.0
C9 C8 C13 115.6(3)
C9 C8 C7 122.9(3)
C13 C8 C7 121.5(3)
F1 C9 C10 118.0(3)
F1 C9 C8 119.3(3)
C10 C9 C8 122.8(3)
F2 C10 C11 120.1(3)
F2 C10 C9 120.2(3)
C11 C10 C9 119.7(3)
F3 C11 C10 120.4(3)
F3 C11 C12 119.8(3)
C10 C11 C12 119.8(3)
F4 C12 C13 120.3(3)
F4 C12 C11 119.7(3)
C13 C12 C11 119.9(3)
F5 C13 C12 118.8(3)
F5 C13 C8 119.0(3)
C12 C13 C8 122.2(3)

loop_
_geom_bond_atom_site_label_1
_geom_bond_atom_site_label_2
_geom_bond_distance
S1 O1 1.485(2)
S1 C1 1.796(3)
S1 C7 1.856(3)
Cl1 C2 1.739(3)
Cl2 C4 1.742(3)
F1 C9 1.347(3)
F2 C10 1.346(4)
F3 C11 1.339(4)
F4 C12 1.348(4)
F5 C13 1.341(4)
C1 C6 1.379(4)
C1 C2 1.394(4)
C2 C3 1.373(4)
C3 C4 1.387(4)
C3 H3 0.9300
C4 C5 1.373(4)
C5 C6 1.381(4)
C5 H5 0.9300
C6 H6 0.9300
C7 C8 1.483(4)
C7 H7A 0.9700
C7 H7B 0.9700
C8 C9 1.391(4)
C8 C13 1.395(4)
C9 C10 1.372(4)
C10 C11 1.366(5)
C11 C12 1.373(5)
C12 C13 1.372(5)
